data_4078736
loop_
_publ_author_name
'Oberhauser, Werner'
'Ienco, Andrea'
'Vizza, Francesco'
'Trettenbrein, Barbara'
'Oberhuber, Dennis'
'Strabler, Christof'
'Ortner, Teresa'
'Br\"uggeller, Peter'

_publ_section_title
;
 Regioselective Hydromethoxycarbonylation of Terminal Alkynes Catalyzed by
 Palladium(II)--Tetraphos Complexes
;
_journal_issue 13
_journal_name_full Organometallics
_journal_page_first 4832
_journal_paper_doi 10.1021/om3003812
_journal_volume 31
_journal_year 2012
_chemical_formula_moiety 'C26 H28 O2 P2 Pd, 2(C7 H7 O3 S)'
_chemical_formula_sum 'C40 H42 O8 P2 Pd S2'
_chemical_formula_weight 883.22
_chemical_name_systematic '[Pd(dppe)(H2O)2](OTs)2'
_space_group_IT_number 9
_symmetry_cell_setting monoclinic
_symmetry_space_group_name_Hall 'C -2yc'
_symmetry_space_group_name_H-M 'C 1 c 1'
_atom_sites_solution_hydrogens geom
_atom_sites_solution_primary direct
_atom_sites_solution_secondary difmap
_audit_creation_method SHELXL-97
_cell_angle_alpha 90.00
_cell_angle_beta 95.940(1)
_cell_angle_gamma 90.00
_cell_formula_units_Z 4
_cell_length_a 23.0836(3)
_cell_length_b 9.2876(1)
_cell_length_c 18.8179(2)
_cell_measurement_temperature 150(2)
_cell_volume 4012.73(8)
_computing_molecular_graphics 'SHELXTL-NT V6.1'
_computing_publication_material 'SHELXTL-NT V6.1'
_computing_structure_refinement 'SHELXL-97 (Sheldrick, 1997)'
_computing_structure_solution 'SHELXS-97 (Sheldrick, 1990)'
_diffrn_ambient_temperature 150(2)
_diffrn_measured_fraction_theta_full 1.00
_diffrn_measurement_method 'phi and omega scans'
_diffrn_radiation_monochromator graphite
_diffrn_radiation_source 'fine-focus sealed tube'
_diffrn_radiation_type MoK\a
_diffrn_radiation_wavelength 0.71073
_diffrn_reflns_av_R_equivalents 0.0212
_diffrn_reflns_av_sigmaI/netI 0.0294
_diffrn_reflns_limit_h_max 31
_diffrn_reflns_limit_h_min -30
_diffrn_reflns_limit_k_max 12
_diffrn_reflns_limit_k_min 0
_diffrn_reflns_limit_l_max 24
_diffrn_reflns_limit_l_min -25
_diffrn_reflns_number 8936
_diffrn_reflns_theta_full 28.94
_diffrn_reflns_theta_max 28.94
_diffrn_reflns_theta_min 4.22
_diffrn_standards_decay_% 0
_exptl_absorpt_coefficient_mu 0.697
_exptl_absorpt_correction_T_max 0.870
_exptl_absorpt_correction_T_min 0.870
_exptl_absorpt_correction_type multi-scan
_exptl_absorpt_process_details 'Otwinowski et al, 1997'
_exptl_crystal_colour colourless
_exptl_crystal_density_diffrn 1.462
_exptl_crystal_density_method 'not measured'
_exptl_crystal_description prism
_exptl_crystal_F_000 1816
_exptl_crystal_size_max 0.20
_exptl_crystal_size_mid 0.20
_exptl_crystal_size_min 0.20
_refine_diff_density_max 0.431
_refine_diff_density_min -0.316
_refine_diff_density_rms 0.048
_refine_ls_abs_structure_details 'Flack H D (1983), Acta Cryst. A39, 876-881'
_refine_ls_abs_structure_Flack 0.00(1)
_refine_ls_extinction_method none
_refine_ls_goodness_of_fit_ref 1.048
_refine_ls_hydrogen_treatment mixed
_refine_ls_matrix_type full
_refine_ls_number_parameters 496
_refine_ls_number_reflns 8936
_refine_ls_number_restraints 2
_refine_ls_restrained_S_all 1.048
_refine_ls_R_factor_all 0.0239
_refine_ls_R_factor_gt 0.0226
_refine_ls_shift/su_max 0.001
_refine_ls_shift/su_mean 0.000
_refine_ls_structure_factor_coef Fsqd
_refine_ls_weighting_details 'calc w=1/[\s^2^(Fo^2^)+(0.0254P)^2^+1.2589P] where P=(Fo^2^+2Fc^2^)/3'
_refine_ls_weighting_scheme calc
_refine_ls_wR_factor_gt 0.0534
_refine_ls_wR_factor_ref 0.0541
_reflns_number_gt 8696
_reflns_number_total 8936
_reflns_threshold_expression >2sigma(I)
_cod_data_source_file om3003812_si_008.cif
_cod_data_source_block 1
_cod_original_sg_symbol_H-M 'C c'
_cod_database_code 4078736

loop_
_symmetry_equiv_pos_as_xyz
'x, y, z'
'x, -y, z+1/2'
'x+1/2, y+1/2, z'
'x+1/2, -y+1/2, z+1/2'

loop_
_atom_site_label
_atom_site_type_symbol
_atom_site_fract_x
_atom_site_fract_y
_atom_site_fract_z
_atom_site_U_iso_or_equiv
_atom_site_adp_type
_atom_site_occupancy
_atom_site_symmetry_multiplicity
_atom_site_calc_flag
_atom_site_refinement_flags
Pd1 Pd 0.460130(7) 0.386678(14) 0.830306(7) 0.01890(4) Uani 1 1 d .
P1 P 0.45401(3) 0.22115(6) 0.91403(3) 0.02028(12) Uani 1 1 d .
P2 P 0.48387(3) 0.20638(6) 0.76112(3) 0.02119(12) Uani 1 1 d .
S1 S 0.34695(3) 0.74585(6) 0.76510(4) 0.03242(15) Uani 1 1 d .
S2 S 0.58191(3) -0.30175(6) 0.88705(3) 0.02730(12) Uani 1 1 d .
O1 O 0.43765(9) 0.5511(2) 0.89993(10) 0.0227(4) Uani 1 1 d .
HO1A H 0.4637(16) 0.595(3) 0.9149(19) 0.035(10) Uiso 1 1 d .
HO1B H 0.4157(15) 0.610(3) 0.8797(18) 0.032(9) Uiso 1 1 d .
O2 O 0.47612(9) 0.5433(2) 0.75242(10) 0.0242(4) Uani 1 1 d .
HO2A H 0.4497(16) 0.594(3) 0.7479(19) 0.036(10) Uiso 1 1 d .
HO2B H 0.5035(18) 0.593(4) 0.771(2) 0.050(11) Uiso 1 1 d .
O3 O 0.39948(8) 0.75374(19) 0.72776(11) 0.0411(5) Uani 1 1 d .
O4 O 0.30575(10) 0.8576(2) 0.74286(14) 0.0435(6) Uani 1 1 d .
O5 O 0.36093(10) 0.7393(2) 0.84275(11) 0.0451(5) Uani 1 1 d .
O6 O 0.53281(8) -0.3011(2) 0.92988(10) 0.0396(4) Uani 1 1 d .
O7 O 0.62125(8) -0.4189(2) 0.90488(12) 0.0412(5) Uani 1 1 d .
O8 O 0.56340(9) -0.2912(2) 0.81044(10) 0.0411(5) Uani 1 1 d .
C1 C 0.48622(10) 0.0531(2) 0.88572(12) 0.0260(5) Uani 1 1 d .
H1A H 0.5289 0.0550 0.8987 0.031 Uiso 1 1 calc R
H1B H 0.4700 -0.0292 0.9106 0.031 Uiso 1 1 calc R
C2 C 0.47327(11) 0.0342(2) 0.80525(12) 0.0294(5) Uani 1 1 d .
H2A H 0.4326 0.0010 0.7936 0.035 Uiso 1 1 calc R
H2B H 0.4996 -0.0393 0.7881 0.035 Uiso 1 1 calc R
C3 C 0.37953(10) 0.1923(3) 0.92973(12) 0.0242(5) Uani 1 1 d .
C4 C 0.35054(10) 0.2967(3) 0.96616(13) 0.0311(5) Uani 1 1 d .
H4 H 0.3709 0.3795 0.9849 0.037 Uiso 1 1 calc R
C5 C 0.29194(11) 0.2795(3) 0.97491(14) 0.0390(6) Uani 1 1 d .
H5 H 0.2723 0.3499 1.0001 0.047 Uiso 1 1 calc R
C6 C 0.26213(11) 0.1587(3) 0.94667(15) 0.0409(7) Uani 1 1 d .
H6 H 0.2221 0.1468 0.9526 0.049 Uiso 1 1 calc R
C7 C 0.29040(11) 0.0570(3) 0.91027(15) 0.0386(6) Uani 1 1 d .
H7 H 0.2696 -0.0245 0.8906 0.046 Uiso 1 1 calc R
C8 C 0.34909(11) 0.0719(3) 0.90189(12) 0.0304(5) Uani 1 1 d .
H8 H 0.3685 0.0001 0.8772 0.036 Uiso 1 1 calc R
C9 C 0.49381(10) 0.2685(2) 0.99850(11) 0.0221(4) Uani 1 1 d .
C10 C 0.47925(10) 0.2080(2) 1.06208(12) 0.0271(5) Uani 1 1 d .
H10 H 0.4466 0.1456 1.0618 0.033 Uiso 1 1 calc R
C11 C 0.51259(12) 0.2395(3) 1.12558(13) 0.0316(5) Uani 1 1 d .
H11 H 0.5031 0.1970 1.1688 0.038 Uiso 1 1 calc R
C12 C 0.55958(11) 0.3321(3) 1.12683(13) 0.0336(5) Uani 1 1 d .
H12 H 0.5820 0.3535 1.1708 0.040 Uiso 1 1 calc R
C13 C 0.57386(12) 0.3934(3) 1.06411(14) 0.0342(6) Uani 1 1 d .
H13 H 0.6059 0.4580 1.0651 0.041 Uiso 1 1 calc R
C14 C 0.54174(10) 0.3613(3) 0.99952(13) 0.0294(5) Uani 1 1 d .
H14 H 0.5522 0.4019 0.9563 0.035 Uiso 1 1 calc R
C15 C 0.55912(10) 0.2224(3) 0.74302(12) 0.0259(5) Uani 1 1 d .
C16 C 0.59387(10) 0.3329(3) 0.77392(13) 0.0291(5) Uani 1 1 d .
H16 H 0.5792 0.3956 0.8077 0.035 Uiso 1 1 calc R
C17 C 0.64999(11) 0.3510(3) 0.75528(15) 0.0394(6) Uani 1 1 d .
H17 H 0.6735 0.4278 0.7753 0.047 Uiso 1 1 calc R
C18 C 0.67173(12) 0.2574(4) 0.70753(15) 0.0458(7) Uani 1 1 d .
H18 H 0.7101 0.2701 0.6947 0.055 Uiso 1 1 calc R
C19 C 0.63800(13) 0.1461(4) 0.67859(17) 0.0487(7) Uani 1 1 d .
H19 H 0.6535 0.0812 0.6464 0.058 Uiso 1 1 calc R
C20 C 0.58136(12) 0.1274(3) 0.69585(15) 0.0395(6) Uani 1 1 d .
H20 H 0.5581 0.0504 0.6755 0.047 Uiso 1 1 calc R
C21 C 0.44310(10) 0.2037(2) 0.67432(11) 0.0234(4) Uani 1 1 d .
C22 C 0.45540(11) 0.3102(3) 0.62596(12) 0.0335(5) Uani 1 1 d .
H22 H 0.4841 0.3810 0.6397 0.040 Uiso 1 1 calc R
C23 C 0.42595(13) 0.3133(3) 0.55792(13) 0.0407(6) Uani 1 1 d .
H23 H 0.4343 0.3866 0.5253 0.049 Uiso 1 1 calc R
C24 C 0.38443(13) 0.2100(3) 0.53739(14) 0.0387(7) Uani 1 1 d .
H24 H 0.3648 0.2113 0.4905 0.046 Uiso 1 1 calc R
C25 C 0.37168(12) 0.1055(3) 0.58492(15) 0.0401(6) Uani 1 1 d .
H25 H 0.3430 0.0350 0.5707 0.048 Uiso 1 1 calc R
C26 C 0.40033(11) 0.1018(3) 0.65364(13) 0.0307(5) Uani 1 1 d .
H26 H 0.3908 0.0299 0.6864 0.037 Uiso 1 1 calc R
C27 C 0.31546(10) 0.5766(3) 0.74051(14) 0.0264(5) Uani 1 1 d .
C28 C 0.30629(12) 0.5411(3) 0.66914(13) 0.0352(6) Uani 1 1 d .
H28 H 0.3170 0.6066 0.6340 0.042 Uiso 1 1 calc R
C29 C 0.28147(13) 0.4102(3) 0.64875(15) 0.0404(6) Uani 1 1 d .
H29 H 0.2748 0.3868 0.5994 0.048 Uiso 1 1 calc R
C30 C 0.26613(11) 0.3120(3) 0.69937(16) 0.0375(6) Uani 1 1 d .
C31 C 0.27650(13) 0.3489(3) 0.76991(16) 0.0439(7) Uani 1 1 d .
H31 H 0.2667 0.2826 0.8052 0.053 Uiso 1 1 calc R
C32 C 0.30110(12) 0.4814(3) 0.79156(13) 0.0368(6) Uani 1 1 d .
H32 H 0.3078 0.5051 0.8408 0.044 Uiso 1 1 calc R
C33 C 0.23864(14) 0.1682(3) 0.6786(2) 0.0571(9) Uani 1 1 d .
H33A H 0.2548 0.0941 0.7121 0.074 Uiso 1 1 calc R
H33B H 0.2470 0.1430 0.6302 0.074 Uiso 1 1 calc R
H33C H 0.1964 0.1742 0.6802 0.074 Uiso 1 1 calc R
C34 C 0.61902(11) -0.1385(3) 0.91043(15) 0.0260(5) Uani 1 1 d .
C35 C 0.61784(11) -0.0835(3) 0.97786(13) 0.0336(5) Uani 1 1 d .
H35 H 0.5985 -0.1343 1.0123 0.040 Uiso 1 1 calc R
C36 C 0.64518(12) 0.0471(3) 0.99553(14) 0.0391(6) Uani 1 1 d .
H36 H 0.6440 0.0861 1.0420 0.047 Uiso 1 1 calc R
C37 C 0.67411(12) 0.1209(2) 0.94557(17) 0.0383(6) Uani 1 1 d .
C38 C 0.67581(12) 0.0615(3) 0.87904(16) 0.0393(6) Uani 1 1 d .
H38 H 0.6964 0.1100 0.8450 0.047 Uiso 1 1 calc R
C39 C 0.64812(11) -0.0677(3) 0.86034(14) 0.0340(5) Uani 1 1 d .
H39 H 0.6492 -0.1068 0.8138 0.041 Uiso 1 1 calc R
C40 C 0.70220(14) 0.2650(3) 0.96335(18) 0.0528(8) Uani 1 1 d .
H40A H 0.6800 0.3408 0.9366 0.069 Uiso 1 1 calc R
H40B H 0.7422 0.2643 0.9503 0.069 Uiso 1 1 calc R
H40C H 0.7026 0.2834 1.0147 0.069 Uiso 1 1 calc R

loop_
_atom_site_aniso_label
_atom_site_aniso_U_11
_atom_site_aniso_U_22
_atom_site_aniso_U_33
_atom_site_aniso_U_23
_atom_site_aniso_U_13
_atom_site_aniso_U_12
Pd1 0.01967(7) 0.01936(7) 0.01788(7) 0.00038(7) 0.00295(5) -0.00069(7)
P1 0.0224(3) 0.0207(3) 0.0182(3) 0.0004(2) 0.0043(2) -0.0010(2)
P2 0.0233(3) 0.0215(3) 0.0193(3) -0.0020(2) 0.0045(2) -0.0025(2)
S1 0.0266(3) 0.0229(3) 0.0451(4) -0.0039(3) -0.0090(3) 0.0037(2)
S2 0.0215(3) 0.0266(3) 0.0330(3) -0.0015(2) -0.0010(2) -0.0045(2)
O1 0.0240(9) 0.0214(9) 0.0232(9) -0.0029(7) 0.0042(7) 0.0007(8)
O2 0.0229(10) 0.0250(9) 0.0248(9) 0.0049(7) 0.0029(7) 0.0004(8)
O3 0.0249(9) 0.0276(9) 0.0696(13) 0.0080(9) -0.0008(9) -0.0033(7)
O4 0.0331(11) 0.0267(9) 0.0671(15) -0.0020(10) -0.0124(10) 0.0074(9)
O5 0.0499(12) 0.0360(10) 0.0450(11) -0.0128(9) -0.0157(9) 0.0132(9)
O6 0.0281(9) 0.0447(11) 0.0474(11) -0.0122(9) 0.0107(8) -0.0163(8)
O7 0.0321(11) 0.0264(8) 0.0623(14) -0.0013(9) -0.0078(9) -0.0014(8)
O8 0.0409(11) 0.0475(11) 0.0331(10) 0.0002(9) -0.0043(8) -0.0155(9)
C1 0.0313(12) 0.0223(10) 0.0246(11) 0.0019(9) 0.0041(9) 0.0043(9)
C2 0.0384(14) 0.0224(11) 0.0275(12) 0.0004(9) 0.0042(10) -0.0024(10)
C3 0.0227(11) 0.0284(11) 0.0208(10) 0.0048(9) -0.0007(9) -0.0014(9)
C4 0.0279(12) 0.0327(12) 0.0329(12) 0.0003(10) 0.0041(10) -0.0004(10)
C5 0.0266(13) 0.0519(16) 0.0396(14) 0.0045(12) 0.0089(11) 0.0060(12)
C6 0.0231(13) 0.0569(17) 0.0420(15) 0.0203(14) 0.0004(11) -0.0070(12)
C7 0.0311(13) 0.0420(14) 0.0414(14) 0.0086(12) -0.0031(11) -0.0157(12)
C8 0.0320(13) 0.0293(11) 0.0296(12) 0.0043(10) 0.0018(10) -0.0070(10)
C9 0.0234(11) 0.0228(10) 0.0199(10) -0.0003(8) 0.0011(8) 0.0011(9)
C10 0.0267(12) 0.0302(11) 0.0251(11) 0.0013(9) 0.0059(9) -0.0012(9)
C11 0.0372(14) 0.0380(13) 0.0200(11) 0.0025(10) 0.0050(10) 0.0071(11)
C12 0.0320(13) 0.0430(14) 0.0246(11) -0.0085(10) -0.0037(9) 0.0057(11)
C13 0.0301(13) 0.0379(14) 0.0338(13) -0.0033(10) -0.0011(10) -0.0061(10)
C14 0.0269(12) 0.0347(12) 0.0266(12) 0.0051(9) 0.0025(9) -0.0055(10)
C15 0.0219(11) 0.0313(12) 0.0244(11) -0.0019(9) 0.0016(9) 0.0023(9)
C16 0.0249(11) 0.0289(11) 0.0335(12) -0.0006(10) 0.0031(9) 0.0023(10)
C17 0.0226(12) 0.0461(15) 0.0488(16) 0.0058(12) 0.0004(11) -0.0025(11)
C18 0.0226(13) 0.073(2) 0.0428(16) 0.0048(14) 0.0062(11) 0.0037(13)
C19 0.0315(15) 0.073(2) 0.0427(17) -0.0157(15) 0.0095(13) 0.0119(14)
C20 0.0301(13) 0.0474(15) 0.0411(15) -0.0157(12) 0.0046(11) 0.0015(11)
C21 0.0222(11) 0.0277(11) 0.0207(10) -0.0035(9) 0.0048(8) -0.0002(9)
C22 0.0391(14) 0.0362(13) 0.0254(12) 0.0021(11) 0.0043(10) -0.0071(12)
C23 0.0513(17) 0.0493(16) 0.0218(12) 0.0058(11) 0.0051(11) 0.0026(13)
C24 0.0432(16) 0.0463(16) 0.0246(12) -0.0059(11) -0.0061(11) 0.0103(13)
C25 0.0367(15) 0.0421(15) 0.0391(15) -0.0099(11) -0.0084(11) -0.0039(11)
C26 0.0290(12) 0.0320(12) 0.0303(12) -0.0005(9) -0.0004(10) -0.0031(10)
C27 0.0201(11) 0.0224(10) 0.0362(13) 0.0007(10) 0.0002(10) 0.0017(9)
C28 0.0420(14) 0.0316(13) 0.0327(13) 0.0030(10) 0.0066(11) -0.0094(11)
C29 0.0470(16) 0.0408(14) 0.0328(14) -0.0051(11) 0.0006(12) -0.0071(12)
C30 0.0286(13) 0.0262(12) 0.0559(17) 0.0037(11) -0.0046(11) -0.0044(10)
C31 0.0442(16) 0.0412(14) 0.0460(16) 0.0193(13) 0.0026(13) -0.0101(13)
C32 0.0394(14) 0.0426(14) 0.0280(12) 0.0030(10) 0.0016(10) -0.0030(12)
C33 0.0451(18) 0.0330(15) 0.090(3) 0.0055(16) -0.0099(17) -0.0129(14)
C34 0.0169(12) 0.0263(11) 0.0339(14) 0.0034(10) -0.0020(10) -0.0032(10)
C35 0.0374(14) 0.0319(12) 0.0305(12) 0.0019(10) -0.0007(10) -0.0109(11)
C36 0.0471(16) 0.0330(13) 0.0344(13) 0.0014(11) -0.0082(11) -0.0083(12)
C37 0.0341(14) 0.0267(13) 0.0502(17) 0.0084(11) -0.0142(12) -0.0063(10)
C38 0.0383(15) 0.0296(13) 0.0510(16) 0.0136(12) 0.0091(12) -0.0058(11)
C39 0.0344(13) 0.0308(12) 0.0378(13) 0.0028(11) 0.0080(11) -0.0014(11)
C40 0.0525(19) 0.0303(14) 0.072(2) 0.0102(13) -0.0133(15) -0.0168(13)

loop_
_atom_type_symbol
_atom_type_description
_atom_type_scat_dispersion_real
_atom_type_scat_dispersion_imag
_atom_type_scat_source
C C 0.0033 0.0016 'International Tables Vol C Tables 4.2.6.8 and 6.1.1.4'
H H 0.0000 0.0000 'International Tables Vol C Tables 4.2.6.8 and 6.1.1.4'
O O 0.0106 0.0060 'International Tables Vol C Tables 4.2.6.8 and 6.1.1.4'
P P 0.1023 0.0942 'International Tables Vol C Tables 4.2.6.8 and 6.1.1.4'
S S 0.1246 0.1234 'International Tables Vol C Tables 4.2.6.8 and 6.1.1.4'
Pd Pd -0.9988 1.0072 'International Tables Vol C Tables 4.2.6.8 and 6.1.1.4'

loop_
_geom_angle_atom_site_label_1
_geom_angle_atom_site_label_2
_geom_angle_atom_site_label_3
_geom_angle
O1 Pd1 O2 90.24(6)
O1 Pd1 P1 91.30(5)
O2 Pd1 P1 173.68(6)
O1 Pd1 P2 177.37(6)
O2 Pd1 P2 92.34(6)
P1 Pd1 P2 86.07(2)
C3 P1 C9 107.47(10)
C3 P1 C1 110.20(11)
C9 P1 C1 106.19(10)
C3 P1 Pd1 110.69(7)
C9 P1 Pd1 113.12(8)
C1 P1 Pd1 109.07(7)
C21 P2 C15 104.61(10)
C21 P2 C2 108.54(11)
C15 P2 C2 109.46(11)
C21 P2 Pd1 113.86(8)
C15 P2 Pd1 110.33(8)
C2 P2 Pd1 109.86(8)
O4 S1 O5 112.99(13)
O4 S1 O3 112.28(14)
O5 S1 O3 111.89(13)
O4 S1 C27 108.80(12)
O5 S1 C27 105.40(12)
O3 S1 C27 104.86(12)
O7 S2 O6 112.56(13)
O7 S2 O8 113.23(13)
O6 S2 O8 112.33(12)
O7 S2 C34 108.20(11)
O6 S2 C34 104.04(12)
O8 S2 C34 105.73(12)
Pd1 O1 HO1A 112(2)
Pd1 O1 HO1B 112(2)
HO1A O1 HO1B 104(3)
Pd1 O2 HO2A 108(3)
Pd1 O2 HO2B 105(3)
HO2A O2 HO2B 105(4)
C2 C1 P1 110.11(16)
C2 C1 H1A 109.6
P1 C1 H1A 109.6
C2 C1 H1B 109.6
P1 C1 H1B 109.6
H1A C1 H1B 108.2
C1 C2 P2 109.17(16)
C1 C2 H2A 109.8
P2 C2 H2A 109.8
C1 C2 H2B 109.8
P2 C2 H2B 109.8
H2A C2 H2B 108.3
C8 C3 C4 119.5(2)
C8 C3 P1 120.82(18)
C4 C3 P1 119.50(18)
C5 C4 C3 120.0(2)
C5 C4 H4 120.0
C3 C4 H4 120.0
C4 C5 C6 119.8(3)
C4 C5 H5 120.1
C6 C5 H5 120.1
C7 C6 C5 120.3(2)
C7 C6 H6 119.9
C5 C6 H6 119.9
C6 C7 C8 120.6(2)
C6 C7 H7 119.7
C8 C7 H7 119.7
C7 C8 C3 119.8(2)
C7 C8 H8 120.1
C3 C8 H8 120.1
C10 C9 C14 119.7(2)
C10 C9 P1 120.77(17)
C14 C9 P1 119.40(17)
C11 C10 C9 119.6(2)
C11 C10 H10 120.2
C9 C10 H10 120.2
C12 C11 C10 120.7(2)
C12 C11 H11 119.6
C10 C11 H11 119.6
C13 C12 C11 119.9(2)
C13 C12 H12 120.1
C11 C12 H12 120.1
C12 C13 C14 120.4(2)
C12 C13 H13 119.8
C14 C13 H13 119.8
C13 C14 C9 119.6(2)
C13 C14 H14 120.2
C9 C14 H14 120.2
C20 C15 C16 120.1(2)
C20 C15 P2 119.59(18)
C16 C15 P2 120.31(18)
C17 C16 C15 119.8(2)
C17 C16 H16 120.1
C15 C16 H16 120.1
C18 C17 C16 120.0(3)
C18 C17 H17 120.0
C16 C17 H17 120.0
C19 C18 C17 120.2(3)
C19 C18 H18 119.9
C17 C18 H18 119.9
C18 C19 C20 120.7(3)
C18 C19 H19 119.7
C20 C19 H19 119.7
C15 C20 C19 119.3(3)
C15 C20 H20 120.4
C19 C20 H20 120.4
C22 C21 C26 119.1(2)
C22 C21 P2 117.42(17)
C26 C21 P2 123.48(18)
C23 C22 C21 120.3(2)
C23 C22 H22 119.8
C21 C22 H22 119.8
C24 C23 C22 120.2(3)
C24 C23 H23 119.9
C22 C23 H23 119.9
C25 C24 C23 119.9(2)
C25 C24 H24 120.1
C23 C24 H24 120.1
C24 C25 C26 120.7(2)
C24 C25 H25 119.7
C26 C25 H25 119.7
C25 C26 C21 119.8(2)
C25 C26 H26 120.1
C21 C26 H26 120.1
C32 C27 C28 120.3(2)
C32 C27 S1 120.7(2)
C28 C27 S1 118.92(19)
C27 C28 C29 119.9(2)
C27 C28 H28 120.1
C29 C28 H28 120.1
C28 C29 C30 121.0(2)
C28 C29 H29 119.5
C30 C29 H29 119.5
C31 C30 C29 118.0(2)
C31 C30 C33 119.9(3)
C29 C30 C33 122.2(3)
C30 C31 C32 121.9(2)
C30 C31 H31 119.1
C32 C31 H31 119.1
C27 C32 C31 118.9(2)
C27 C32 H32 120.5
C31 C32 H32 120.5
C30 C33 H33A 109.5
C30 C33 H33B 109.5
H33A C33 H33B 109.5
C30 C33 H33C 109.5
H33A C33 H33C 109.5
H33B C33 H33C 109.5
C35 C34 C39 120.9(2)
C35 C34 S2 119.5(2)
C39 C34 S2 119.6(2)
C34 C35 C36 119.6(2)
C34 C35 H35 120.2
C36 C35 H35 120.2
C37 C36 C35 120.4(3)
C37 C36 H36 119.8
C35 C36 H36 119.8
C38 C37 C36 118.7(2)
C38 C37 C40 120.4(3)
C36 C37 C40 120.9(3)
C37 C38 C39 121.5(2)
C37 C38 H38 119.2
C39 C38 H38 119.2
C34 C39 C38 118.9(3)
C34 C39 H39 120.6
C38 C39 H39 120.6
C37 C40 H40A 109.5
C37 C40 H40B 109.5
H40A C40 H40B 109.5
C37 C40 H40C 109.5
H40A C40 H40C 109.5
H40B C40 H40C 109.5

loop_
_geom_bond_atom_site_label_1
_geom_bond_atom_site_label_2
_geom_bond_distance
Pd1 O1 2.1114(18)
Pd1 O2 2.1242(18)
Pd1 P1 2.2162(6)
Pd1 P2 2.2241(6)
P1 C3 1.795(2)
P1 C9 1.806(2)
P1 C1 1.832(2)
P2 C21 1.799(2)
P2 C15 1.811(2)
P2 C2 1.830(2)
S1 O4 1.440(2)
S1 O5 1.465(2)
S1 O3 1.465(2)
S1 C27 1.773(3)
S2 O7 1.434(2)
S2 O6 1.4571(19)
S2 O8 1.464(2)
S2 C34 1.774(3)
O1 HO1A 0.75(4)
O1 HO1B 0.81(3)
O2 HO2A 0.77(3)
O2 HO2B 0.83(4)
C1 C2 1.523(3)
C1 H1A 0.9900
C1 H1B 0.9900
C2 H2A 0.9900
C2 H2B 0.9900
C3 C8 1.394(3)
C3 C4 1.398(3)
C4 C5 1.389(4)
C4 H4 0.9500
C5 C6 1.392(4)
C5 H5 0.9500
C6 C7 1.371(4)
C6 H6 0.9500
C7 C8 1.387(3)
C7 H7 0.9500
C8 H8 0.9500
C9 C10 1.394(3)
C9 C14 1.401(3)
C10 C11 1.384(3)
C10 H10 0.9500
C11 C12 1.383(4)
C11 H11 0.9500
C12 C13 1.381(4)
C12 H12 0.9500
C13 C14 1.389(3)
C13 H13 0.9500
C14 H14 0.9500
C15 C20 1.387(3)
C15 C16 1.392(3)
C16 C17 1.387(3)
C16 H16 0.9500
C17 C18 1.382(4)
C17 H17 0.9500
C18 C19 1.372(4)
C18 H18 0.9500
C19 C20 1.390(4)
C19 H19 0.9500
C20 H20 0.9500
C21 C22 1.393(3)
C21 C26 1.394(3)
C22 C23 1.386(3)
C22 H22 0.9500
C23 C24 1.382(4)
C23 H23 0.9500
C24 C25 1.372(4)
C24 H24 0.9500
C25 C26 1.391(4)
C25 H25 0.9500
C26 H26 0.9500
C27 C32 1.371(4)
C27 C28 1.378(4)
C28 C29 1.382(4)
C28 H28 0.9500
C29 C30 1.391(4)
C29 H29 0.9500
C30 C31 1.368(4)
C30 C33 1.513(4)
C31 C32 1.398(4)
C31 H31 0.9500
C32 H32 0.9500
C33 H33A 0.9800
C33 H33B 0.9800
C33 H33C 0.9800
C34 C35 1.370(4)
C34 C39 1.379(4)
C35 C36 1.392(3)
C35 H35 0.9500
C36 C37 1.389(4)
C36 H36 0.9500
C37 C38 1.372(4)
C37 C40 1.510(3)
C38 C39 1.388(4)
C38 H38 0.9500
C39 H39 0.9500
C40 H40A 0.9800
C40 H40B 0.9800
C40 H40C 0.9800

loop_
_geom_torsion_atom_site_label_1
_geom_torsion_atom_site_label_2
_geom_torsion_atom_site_label_3
_geom_torsion_atom_site_label_4
_geom_torsion
O1 Pd1 P1 C3 71.08(10)
P2 Pd1 P1 C3 -109.16(9)
O1 Pd1 P1 C9 -49.60(10)
P2 Pd1 P1 C9 130.16(8)
O1 Pd1 P1 C1 -167.52(10)
P2 Pd1 P1 C1 12.24(8)
O2 Pd1 P2 C21 -55.19(10)
P1 Pd1 P2 C21 130.93(8)
O2 Pd1 P2 C15 62.06(10)
P1 Pd1 P2 C15 -111.81(8)
O2 Pd1 P2 C2 -177.16(10)
P1 Pd1 P2 C2 8.96(9)
C3 P1 C1 C2 85.76(18)
C9 P1 C1 C2 -158.15(16)
Pd1 P1 C1 C2 -35.94(18)
P1 C1 C2 P2 43.0(2)
C21 P2 C2 C1 -158.01(16)
C15 P2 C2 C1 88.37(18)
Pd1 P2 C2 C1 -32.93(18)
C9 P1 C3 C8 -133.42(19)
C1 P1 C3 C8 -18.1(2)
Pd1 P1 C3 C8 102.59(18)
C9 P1 C3 C4 51.0(2)
C1 P1 C3 C4 166.25(17)
Pd1 P1 C3 C4 -73.02(19)
C8 C3 C4 C5 0.5(3)
P1 C3 C4 C5 176.19(19)
C3 C4 C5 C6 -0.6(4)
C4 C5 C6 C7 0.0(4)
C5 C6 C7 C8 0.9(4)
C6 C7 C8 C3 -1.0(4)
C4 C3 C8 C7 0.3(3)
P1 C3 C8 C7 -175.34(18)
C3 P1 C9 C10 34.5(2)
C1 P1 C9 C10 -83.4(2)
Pd1 P1 C9 C10 157.02(16)
C3 P1 C9 C14 -148.84(19)
C1 P1 C9 C14 93.2(2)
Pd1 P1 C9 C14 -26.4(2)
C14 C9 C10 C11 -0.5(3)
P1 C9 C10 C11 176.16(18)
C9 C10 C11 C12 1.1(4)
C10 C11 C12 C13 -0.5(4)
C11 C12 C13 C14 -0.8(4)
C12 C13 C14 C9 1.4(4)
C10 C9 C14 C13 -0.8(3)
P1 C9 C14 C13 -177.45(19)
C21 P2 C15 C20 -51.8(2)
C2 P2 C15 C20 64.4(2)
Pd1 P2 C15 C20 -174.60(19)
C21 P2 C15 C16 125.66(19)
C2 P2 C15 C16 -118.2(2)
Pd1 P2 C15 C16 2.8(2)
C20 C15 C16 C17 2.5(4)
P2 C15 C16 C17 -174.9(2)
C15 C16 C17 C18 -1.6(4)
C16 C17 C18 C19 -0.2(4)
C17 C18 C19 C20 1.1(5)
C16 C15 C20 C19 -1.6(4)
P2 C15 C20 C19 175.8(2)
C18 C19 C20 C15 -0.2(5)
C15 P2 C21 C22 -49.1(2)
C2 P2 C21 C22 -165.91(18)
Pd1 P2 C21 C22 71.39(19)
C15 P2 C21 C26 131.0(2)
C2 P2 C21 C26 14.3(2)
Pd1 P2 C21 C26 -108.44(19)
C26 C21 C22 C23 -0.8(4)
P2 C21 C22 C23 179.3(2)
C21 C22 C23 C24 -0.5(4)
C22 C23 C24 C25 1.1(4)
C23 C24 C25 C26 -0.3(4)
C24 C25 C26 C21 -1.0(4)
C22 C21 C26 C25 1.5(4)
P2 C21 C26 C25 -178.6(2)
O4 S1 C27 C32 -111.9(2)
O5 S1 C27 C32 9.6(2)
O3 S1 C27 C32 127.8(2)
O4 S1 C27 C28 69.0(2)
O5 S1 C27 C28 -169.6(2)
O3 S1 C27 C28 -51.3(2)
C32 C27 C28 C29 1.2(4)
S1 C27 C28 C29 -179.6(2)
C27 C28 C29 C30 -0.8(4)
C28 C29 C30 C31 -0.2(4)
C28 C29 C30 C33 179.7(3)
C29 C30 C31 C32 0.8(4)
C33 C30 C31 C32 -179.1(3)
C28 C27 C32 C31 -0.7(4)
S1 C27 C32 C31 -179.8(2)
C30 C31 C32 C27 -0.3(4)
O7 S2 C34 C35 -88.9(2)
O6 S2 C34 C35 31.0(2)
O8 S2 C34 C35 149.5(2)
O7 S2 C34 C39 91.8(2)
O6 S2 C34 C39 -148.3(2)
O8 S2 C34 C39 -29.8(2)
C39 C34 C35 C36 1.6(4)
S2 C34 C35 C36 -177.7(2)
C34 C35 C36 C37 -0.8(4)
C35 C36 C37 C38 -0.8(4)
C35 C36 C37 C40 178.0(3)
C36 C37 C38 C39 1.7(4)
C40 C37 C38 C39 -177.1(3)
C35 C34 C39 C38 -0.7(4)
S2 C34 C39 C38 178.6(2)
C37 C38 C39 C34 -0.9(4)
